data_4123478
loop_
_publ_author_name
'Xue, Fei'
'Zhao, Jin'
'Hor, T. S. Andy'
'Hayashi, Tamio'

_publ_section_title
;
 Nickel-catalyzed three-component domino reactions of aryl grignard
 reagents, alkynes, and aryl halides producing tetrasubstituted alkenes.
;
_journal_issue 9
_journal_name_full 'Journal of the American Chemical Society'
_journal_page_first 3189
_journal_page_last 3192
_journal_paper_doi 10.1021/ja513166w
_journal_volume 137
_journal_year 2015
_chemical_formula_moiety 'C25 H26'
_chemical_formula_sum 'C25 H26'
_chemical_formula_weight 326.46
_space_group_IT_number 88
_symmetry_cell_setting tetragonal
_symmetry_space_group_name_Hall '-I 4ad'
_symmetry_space_group_name_H-M 'I 41/a :2'
_atom_sites_solution_hydrogens geom
_atom_sites_solution_primary direct
_atom_sites_solution_secondary difmap
_audit_creation_method SHELXL-97
_audit_update_record
;
2013-08-10 # Formatted by publCIF
;
_cell_angle_alpha 90.00
_cell_angle_beta 90.00
_cell_angle_gamma 90.00
_cell_formula_units_Z 16
_cell_length_a 26.251(5)
_cell_length_b 26.251(5)
_cell_length_c 11.422(2)
_cell_measurement_reflns_used 4319
_cell_measurement_temperature 153(2)
_cell_measurement_theta_max 21.74
_cell_measurement_theta_min 2.93
_cell_volume 7871(3)
_computing_cell_refinement 'ApexII (Bruker, 2011)'
_computing_data_collection 'ApexII (Bruker, 2011)'
_computing_data_reduction 'ApexII (Bruker, 2011)'
_computing_molecular_graphics 'SHELXL-97 (Sheldrick, 2008)'
_computing_publication_material 'publCIF (Westrip, 2010)'
_computing_structure_refinement 'SHELXL-97 (Sheldrick, 2008)'
_computing_structure_solution 'SHELXS-97 (Sheldrick, 2008)'
_diffrn_ambient_temperature 153(2)
_diffrn_measured_fraction_theta_full 1.000
_diffrn_measured_fraction_theta_max 1.000
_diffrn_measurement_device_type 'Bruker ApexII'
_diffrn_measurement_method 'phi and omega scans'
_diffrn_radiation_monochromator graphite
_diffrn_radiation_source 'fine-focus sealed tube'
_diffrn_radiation_type MoK\a
_diffrn_radiation_wavelength 0.71073
_diffrn_reflns_av_R_equivalents 0.0805
_diffrn_reflns_av_sigmaI/netI 0.0598
_diffrn_reflns_limit_h_max 33
_diffrn_reflns_limit_h_min -33
_diffrn_reflns_limit_k_max 31
_diffrn_reflns_limit_k_min -31
_diffrn_reflns_limit_l_max 14
_diffrn_reflns_limit_l_min -11
_diffrn_reflns_number 31164
_diffrn_reflns_theta_full 26.73
_diffrn_reflns_theta_max 26.73
_diffrn_reflns_theta_min 1.55
_diffrn_standards_decay_% 0
_diffrn_standards_interval_count 0
_diffrn_standards_interval_time 0
_diffrn_standards_number 0
_exptl_absorpt_coefficient_mu 0.062
_exptl_absorpt_correction_T_max 0.9902
_exptl_absorpt_correction_T_min 0.9757
_exptl_absorpt_correction_type multi-scan
_exptl_absorpt_process_details 'SADABS, (Sheldrick 2008)'
_exptl_crystal_colour colourless
_exptl_crystal_density_diffrn 1.102
_exptl_crystal_density_method 'not measured'
_exptl_crystal_description block
_exptl_crystal_F_000 2816
_exptl_crystal_size_max 0.40
_exptl_crystal_size_mid 0.20
_exptl_crystal_size_min 0.16
_refine_diff_density_max 0.213
_refine_diff_density_min -0.248
_refine_diff_density_rms 0.033
_refine_ls_extinction_method none
_refine_ls_goodness_of_fit_ref 1.019
_refine_ls_hydrogen_treatment constr
_refine_ls_matrix_type full
_refine_ls_number_parameters 248
_refine_ls_number_reflns 4181
_refine_ls_number_restraints 42
_refine_ls_restrained_S_all 1.029
_refine_ls_R_factor_all 0.0915
_refine_ls_R_factor_gt 0.0532
_refine_ls_shift/su_max 0.000
_refine_ls_shift/su_mean 0.000
_refine_ls_structure_factor_coef Fsqd
_refine_ls_weighting_details 'calc w=1/[\s^2^(Fo^2^)+(0.0603P)^2^+3.5309P] where P=(Fo^2^+2Fc^2^)/3'
_refine_ls_weighting_scheme calc
_refine_ls_wR_factor_gt 0.1296
_refine_ls_wR_factor_ref 0.1550
_reflns_number_gt 2691
_reflns_number_total 4181
_reflns_threshold_expression >2sigma(I)
_cod_data_source_file ja513166w_si_002.cif
_cod_data_source_block tpeme
_cod_depositor_comments 'Adding full bibliography for 4123475--4123478.cif.'
_cod_original_sg_symbol_H-M I4(1)/a
_cod_database_code 4123478

loop_
_symmetry_equiv_pos_as_xyz
'x, y, z'
'-x+1/2, -y, z+1/2'
'-y+3/4, x+1/4, z+1/4'
'y+3/4, -x+3/4, z+3/4'
'x+1/2, y+1/2, z+1/2'
'-x+1, -y+1/2, z+1'
'-y+5/4, x+3/4, z+3/4'
'y+5/4, -x+5/4, z+5/4'
'-x, -y, -z'
'x-1/2, y, -z-1/2'
'y-3/4, -x-1/4, -z-1/4'
'-y-3/4, x-3/4, -z-3/4'
'-x+1/2, -y+1/2, -z+1/2'
'x, y+1/2, -z'
'y-1/4, -x+1/4, -z+1/4'
'-y-1/4, x-1/4, -z-1/4'

loop_
_atom_site_label
_atom_site_type_symbol
_atom_site_fract_x
_atom_site_fract_y
_atom_site_fract_z
_atom_site_U_iso_or_equiv
_atom_site_adp_type
_atom_site_occupancy
_atom_site_symmetry_multiplicity
_atom_site_calc_flag
_atom_site_refinement_flags
_atom_site_disorder_assembly
_atom_site_disorder_group
C1 C 0.71665(8) 0.13267(8) 0.09590(17) 0.0535(5) Uani 1 1 d . . .
H1 H 0.7245 0.1430 0.1736 0.064 Uiso 1 1 calc R . .
C2 C 0.69644(9) 0.08469(8) 0.0766(2) 0.0633(6) Uani 1 1 d . . .
H2 H 0.6902 0.0625 0.1407 0.076 Uiso 1 1 calc R . .
C3 C 0.68530(8) 0.06914(8) -0.0365(2) 0.0635(6) Uani 1 1 d . . .
H3 H 0.6714 0.0363 -0.0501 0.076 Uiso 1 1 calc R . .
C4 C 0.69444(8) 0.10139(8) -0.12927(19) 0.0613(6) Uani 1 1 d . . .
H4 H 0.6871 0.0906 -0.2068 0.074 Uiso 1 1 calc R . .
C5 C 0.71440(8) 0.14953(8) -0.10966(17) 0.0527(5) Uani 1 1 d . . .
H5 H 0.7205 0.1715 -0.1742 0.063 Uiso 1 1 calc R . .
C6 C 0.72567(7) 0.16617(7) 0.00327(15) 0.0431(4) Uani 1 1 d . . .
C7 C 0.74913(7) 0.21720(7) 0.02543(14) 0.0404(4) Uani 1 1 d . . .
C8 C 0.79951(6) 0.21505(7) 0.08668(15) 0.0399(4) Uani 1 1 d . . .
C9 C 0.81155(7) 0.24696(7) 0.18036(15) 0.0436(4) Uani 1 1 d . . .
H9 H 0.7876 0.2718 0.2052 0.052 Uiso 1 1 calc R . .
C10 C 0.85782(7) 0.24301(7) 0.23781(16) 0.0496(5) Uani 1 1 d . . .
H10 H 0.8649 0.2651 0.3016 0.059 Uiso 1 1 calc R . .
C11 C 0.89391(7) 0.20746(8) 0.20403(18) 0.0542(5) Uani 1 1 d . . .
C12 C 0.88211(8) 0.17586(8) 0.11104(19) 0.0576(5) Uani 1 1 d . . .
H12 H 0.9064 0.1514 0.0858 0.069 Uiso 1 1 calc R . .
C13 C 0.83582(7) 0.17908(7) 0.05394(17) 0.0489(5) Uani 1 1 d . . .
H13 H 0.8286 0.1564 -0.0087 0.059 Uiso 1 1 calc R . .
C14 C 0.94389(9) 0.20269(11) 0.2687(3) 0.0879(8) Uani 1 1 d . . .
H14A H 0.9557 0.2366 0.2922 0.132 Uiso 1 1 calc R . .
H14B H 0.9693 0.1869 0.2174 0.132 Uiso 1 1 calc R . .
H14C H 0.9391 0.1815 0.3385 0.132 Uiso 1 1 calc R . .
C15 C 0.72619(7) 0.26111(7) -0.00526(15) 0.0426(4) Uani 1 1 d . . .
C16 C 0.75234(7) 0.31140(7) 0.00523(15) 0.0421(4) Uani 1 1 d . . .
C17 C 0.73174(8) 0.35095(7) 0.07053(17) 0.0533(5) Uani 1 1 d . . .
H17 H 0.6999 0.3463 0.1085 0.064 Uiso 1 1 calc R . .
C18 C 0.75685(10) 0.39701(8) 0.08118(19) 0.0633(6) Uani 1 1 d . . .
H18 H 0.7423 0.4235 0.1269 0.076 Uiso 1 1 calc R . .
C19 C 0.80274(10) 0.40470(8) 0.02603(19) 0.0644(6) Uani 1 1 d . . .
H19 H 0.8203 0.4361 0.0347 0.077 Uiso 1 1 calc R . .
C20 C 0.82295(9) 0.36645(8) -0.04192(19) 0.0604(6) Uani 1 1 d . . .
H20 H 0.8542 0.3718 -0.0819 0.073 Uiso 1 1 calc R . .
C21 C 0.79804(7) 0.32030(7) -0.05238(16) 0.0485(5) Uani 1 1 d . . .
H21 H 0.8124 0.2943 -0.0998 0.058 Uiso 1 1 calc R . .
C22 C 0.67293(7) 0.26368(8) -0.05480(18) 0.0551(5) Uani 1 1 d . A .
H22A H 0.6523 0.2870 -0.0059 0.066 Uiso 1 1 calc R . .
H22B H 0.6573 0.2294 -0.0498 0.066 Uiso 1 1 calc R . .
C23 C 0.67063(10) 0.28187(9) -0.1822(2) 0.0765(7) Uani 1 1 d D . .
H23A H 0.6770 0.3190 -0.1824 0.092 Uiso 0.664(7) 1 calc PR A 1
H23B H 0.6992 0.2657 -0.2248 0.092 Uiso 0.664(7) 1 calc PR A 1
H23C H 0.6804 0.2556 -0.2375 0.092 Uiso 0.336(7) 1 d PR A 2
H23D H 0.6905 0.3125 -0.1956 0.092 Uiso 0.336(7) 1 d PR A 2
C24 C 0.62293(13) 0.27234(14) -0.2513(3) 0.0590(11) Uani 0.664(7) 1 d PDU A 1
H24A H 0.6286 0.2807 -0.3348 0.071 Uiso 0.664(7) 1 calc PR A 1
H24B H 0.6131 0.2360 -0.2456 0.071 Uiso 0.664(7) 1 calc PR A 1
C25 C 0.5819(2) 0.3051(2) -0.2024(5) 0.0954(19) Uani 0.664(7) 1 d PDU A 1
H25A H 0.5757 0.2957 -0.1206 0.143 Uiso 0.664(7) 1 calc PR A 1
H25B H 0.5506 0.3003 -0.2479 0.143 Uiso 0.664(7) 1 calc PR A 1
H25C H 0.5924 0.3409 -0.2065 0.143 Uiso 0.664(7) 1 calc PR A 1
C24A C 0.6056(4) 0.2933(5) -0.1812(9) 0.094(4) Uani 0.336(7) 1 d PDU A 2
H24C H 0.5871 0.2612 -0.1644 0.113 Uiso 0.336(7) 1 calc PR A 2
H24D H 0.5972 0.3181 -0.1188 0.113 Uiso 0.336(7) 1 calc PR A 2
C25A C 0.5893(4) 0.3134(4) -0.2947(10) 0.092(3) Uani 0.336(7) 1 d PDU A 2
H25D H 0.6063 0.3461 -0.3091 0.138 Uiso 0.336(7) 1 calc PR A 2
H25E H 0.5523 0.3184 -0.2944 0.138 Uiso 0.336(7) 1 calc PR A 2
H25F H 0.5985 0.2893 -0.3566 0.138 Uiso 0.336(7) 1 calc PR A 2

loop_
_atom_site_aniso_label
_atom_site_aniso_U_11
_atom_site_aniso_U_22
_atom_site_aniso_U_33
_atom_site_aniso_U_23
_atom_site_aniso_U_13
_atom_site_aniso_U_12
C1 0.0558(12) 0.0529(12) 0.0518(11) 0.0023(9) -0.0026(9) -0.0061(9)
C2 0.0632(14) 0.0533(13) 0.0734(15) 0.0105(11) 0.0026(11) -0.0096(11)
C3 0.0588(13) 0.0478(12) 0.0838(16) -0.0051(11) -0.0014(11) -0.0121(10)
C4 0.0629(14) 0.0580(13) 0.0630(13) -0.0105(10) -0.0063(10) -0.0099(11)
C5 0.0545(12) 0.0539(12) 0.0496(11) -0.0007(9) -0.0031(9) -0.0069(9)
C6 0.0383(10) 0.0433(10) 0.0476(10) -0.0003(8) -0.0015(8) -0.0006(8)
C7 0.0401(10) 0.0434(10) 0.0375(9) -0.0007(7) 0.0010(7) 0.0012(8)
C8 0.0402(10) 0.0385(10) 0.0410(9) 0.0033(7) 0.0010(7) -0.0003(7)
C9 0.0458(10) 0.0424(10) 0.0427(10) 0.0014(8) 0.0008(8) 0.0013(8)
C10 0.0498(11) 0.0507(11) 0.0481(10) 0.0051(8) -0.0054(9) -0.0099(9)
C11 0.0416(11) 0.0576(13) 0.0633(12) 0.0123(10) -0.0063(9) -0.0051(9)
C12 0.0428(11) 0.0548(13) 0.0753(14) 0.0032(10) 0.0020(10) 0.0097(9)
C13 0.0477(11) 0.0442(11) 0.0548(11) -0.0040(8) 0.0004(9) 0.0035(8)
C14 0.0510(14) 0.099(2) 0.114(2) 0.0111(16) -0.0257(14) -0.0037(13)
C15 0.0414(10) 0.0453(10) 0.0412(9) 0.0012(8) 0.0002(7) 0.0016(8)
C16 0.0442(10) 0.0422(10) 0.0398(9) 0.0036(7) -0.0054(8) 0.0036(8)
C17 0.0559(12) 0.0473(12) 0.0568(12) 0.0001(9) 0.0016(9) 0.0095(9)
C18 0.0849(17) 0.0430(12) 0.0620(13) -0.0050(9) -0.0074(12) 0.0101(11)
C19 0.0835(17) 0.0455(12) 0.0640(14) 0.0034(10) -0.0134(12) -0.0109(11)
C20 0.0623(13) 0.0588(13) 0.0603(13) 0.0083(10) -0.0014(10) -0.0103(11)
C21 0.0530(12) 0.0478(11) 0.0447(10) 0.0016(8) 0.0002(8) -0.0013(9)
C22 0.0444(11) 0.0512(12) 0.0697(13) 0.0038(10) -0.0101(9) 0.0016(9)
C23 0.0838(17) 0.0645(15) 0.0812(16) 0.0194(12) -0.0393(13) -0.0107(13)
C24 0.065(2) 0.062(2) 0.050(2) -0.0014(16) -0.0109(16) 0.0021(17)
C25 0.067(3) 0.126(4) 0.094(5) -0.003(3) -0.018(3) 0.034(3)
C24A 0.077(7) 0.123(9) 0.084(7) -0.005(6) -0.032(6) 0.035(6)
C25A 0.094(7) 0.090(6) 0.091(7) 0.020(5) -0.020(5) 0.011(5)

loop_
_atom_type_symbol
_atom_type_description
_atom_type_scat_dispersion_real
_atom_type_scat_dispersion_imag
_atom_type_scat_source
C C 0.0033 0.0016 'International Tables Vol C Tables 4.2.6.8 and 6.1.1.4'
H H 0.0000 0.0000 'International Tables Vol C Tables 4.2.6.8 and 6.1.1.4'

loop_
_geom_angle_atom_site_label_1
_geom_angle_atom_site_label_2
_geom_angle_atom_site_label_3
_geom_angle
C2 C1 C6 121.17(19)
C2 C1 H1 119.4
C6 C1 H1 119.4
C1 C2 C3 119.8(2)
C1 C2 H2 120.1
C3 C2 H2 120.1
C4 C3 C2 120.0(2)
C4 C3 H3 120.0
C2 C3 H3 120.0
C3 C4 C5 120.1(2)
C3 C4 H4 119.9
C5 C4 H4 119.9
C4 C5 C6 121.04(19)
C4 C5 H5 119.5
C6 C5 H5 119.5
C5 C6 C1 117.90(18)
C5 C6 C7 121.66(16)
C1 C6 C7 120.38(16)
C15 C7 C6 122.56(16)
C15 C7 C8 123.28(16)
C6 C7 C8 114.14(15)
C13 C8 C9 117.25(16)
C13 C8 C7 120.30(16)
C9 C8 C7 122.41(16)
C10 C9 C8 121.16(17)
C10 C9 H9 119.4
C8 C9 H9 119.4
C9 C10 C11 121.24(18)
C9 C10 H10 119.4
C11 C10 H10 119.4
C12 C11 C10 117.72(18)
C12 C11 C14 121.4(2)
C10 C11 C14 120.9(2)
C13 C12 C11 121.52(19)
C13 C12 H12 119.2
C11 C12 H12 119.2
C12 C13 C8 121.11(18)
C12 C13 H13 119.4
C8 C13 H13 119.4
C11 C14 H14A 109.5
C11 C14 H14B 109.5
H14A C14 H14B 109.5
C11 C14 H14C 109.5
H14A C14 H14C 109.5
H14B C14 H14C 109.5
C7 C15 C16 122.03(16)
C7 C15 C22 123.35(17)
C16 C15 C22 114.61(15)
C21 C16 C17 117.76(18)
C21 C16 C15 120.54(16)
C17 C16 C15 121.69(17)
C18 C17 C16 121.0(2)
C18 C17 H17 119.5
C16 C17 H17 119.5
C19 C18 C17 120.4(2)
C19 C18 H18 119.8
C17 C18 H18 119.8
C18 C19 C20 119.3(2)
C18 C19 H19 120.3
C20 C19 H19 120.3
C19 C20 C21 120.4(2)
C19 C20 H20 119.8
C21 C20 H20 119.8
C20 C21 C16 121.03(19)
C20 C21 H21 119.5
C16 C21 H21 119.5
C15 C22 C23 113.97(17)
C15 C22 H22A 108.8
C23 C22 H22A 108.8
C15 C22 H22B 108.8
C23 C22 H22B 108.8
H22A C22 H22B 107.7
C24 C23 C22 118.7(2)
C24 C23 C24A 37.9(4)
C22 C23 C24A 95.0(4)
C24 C23 H23A 107.6
C22 C23 H23A 107.6
C24A C23 H23A 89.7
C24 C23 H23B 107.6
C22 C23 H23B 107.6
C24A C23 H23B 145.5
H23A C23 H23B 107.1
C24 C23 H23C 76.0
C22 C23 H23C 112.7
C24A C23 H23C 112.8
H23A C23 H23C 130.9
H23B C23 H23C 34.4
C24 C23 H23D 120.2
C22 C23 H23D 112.8
C24A C23 H23D 112.7
H23A C23 H23D 24.8
H23B C23 H23D 82.5
H23C C23 H23D 110.2
C25 C24 C23 108.1(4)
C25 C24 H23C 144.6
C23 C24 H23C 36.6
C25 C24 H24A 110.1
C23 C24 H24A 110.1
H23C C24 H24A 90.7
C25 C24 H24B 110.1
C23 C24 H24B 110.1
H23C C24 H24B 88.5
H24A C24 H24B 108.4
C25A C24A C23 110.1(8)
C25A C24A H24C 109.6
C23 C24A H24C 109.6
C25A C24A H24D 109.6
C23 C24A H24D 109.6
H24C C24A H24D 108.2
C24A C25A H25D 109.5
C24A C25A H25E 109.5
H25D C25A H25E 109.5
C24A C25A H25F 109.5
H25D C25A H25F 109.5
H25E C25A H25F 109.5

loop_
_geom_bond_atom_site_label_1
_geom_bond_atom_site_label_2
_geom_bond_distance
C1 C2 1.384(3)
C1 C6 1.396(3)
C1 H1 0.9500
C2 C3 1.386(3)
C2 H2 0.9500
C3 C4 1.377(3)
C3 H3 0.9500
C4 C5 1.386(3)
C4 H4 0.9500
C5 C6 1.394(3)
C5 H5 0.9500
C6 C7 1.496(2)
C7 C15 1.347(2)
C7 C8 1.497(2)
C8 C13 1.393(3)
C8 C9 1.395(2)
C9 C10 1.384(3)
C9 H9 0.9500
C10 C11 1.385(3)
C10 H10 0.9500
C11 C12 1.383(3)
C11 C14 1.511(3)
C12 C13 1.382(3)
C12 H12 0.9500
C13 H13 0.9500
C14 H14A 0.9800
C14 H14B 0.9800
C14 H14C 0.9800
C15 C16 1.493(3)
C15 C22 1.510(3)
C16 C21 1.388(3)
C16 C17 1.388(3)
C17 C18 1.383(3)
C17 H17 0.9500
C18 C19 1.374(3)
C18 H18 0.9500
C19 C20 1.376(3)
C19 H19 0.9500
C20 C21 1.382(3)
C20 H20 0.9500
C21 H21 0.9500
C22 C23 1.532(3)
C22 H22A 0.9900
C22 H22B 0.9900
C23 C24 1.501(4)
C23 C24A 1.734(9)
C23 H23A 0.9900
C23 H23B 0.9900
C23 H23C 0.9702
C23 H23D 0.9699
C24 C25 1.488(6)
C24 H24A 0.9900
C24 H24B 0.9900
C25 H25A 0.9800
C25 H25B 0.9800
C25 H25C 0.9800
C24A C25A 1.464(12)
C24A H24C 0.9900
C24A H24D 0.9900
C25A H25D 0.9800
C25A H25E 0.9800
C25A H25F 0.9800
